data_8106872
loop_
_publ_author_name
'Habarurema, Gratien'
'Gerber, Thomas I. A.'
'Hosten, Eric C.'
'Betz, Richard'

_publ_section_title
;
 The crystal structure of 1,2-bis(2-pyrazinecarboxamido)-benzene,
 C16H12N6O2
;
_journal_issue 2
_journal_name_full 'Zeitschrift f\"ur Kristallographie - New Crystal Structures'
_journal_page_first 347
_journal_page_last 349
_journal_paper_doi 10.1515/ncrs-2014-8191
_journal_volume 231
_journal_year 2016
_chemical_formula_moiety 'C16 H12 N6 O2'
_chemical_formula_sum 'C16 H12 N6 O2'
_chemical_formula_weight 320.32
_chemical_name_common
;
bis(pyrazinecarboxylicacid)-<i>ortho</i>-phenylenediamide
;
_chemical_name_systematic
;
1,2-bis(2-pyrazinecarboxamido)-benzene
;
_space_group_IT_number 14
_space_group_name_Hall '-P 2ybc'
_space_group_name_H-M_alt 'P 1 21/c 1'
_symmetry_cell_setting monoclinic
_symmetry_Int_Tables_number 14
_symmetry_space_group_name_Hall '-P 2ybc'
_symmetry_space_group_name_H-M 'P 1 21/c 1'
_atom_sites_solution_hydrogens geom
_atom_sites_solution_primary direct
_atom_sites_solution_secondary difmap
_cell_angle_alpha 90.00
_cell_angle_beta 109.955(3)
_cell_angle_gamma 90.00
_cell_formula_units_Z 4
_cell_length_a 11.2912(9)
_cell_length_b 9.4979(6)
_cell_length_c 14.5778(10)
_cell_measurement_reflns_used 3627
_cell_measurement_temperature 200(2)
_cell_measurement_theta_max 27.15
_cell_measurement_theta_min 2.61
_cell_volume 1469.50(18)
_computing_cell_refinement 'SAINT (Bruker, 2010)'
_computing_data_collection 'APEX2 (Bruker, 2010)'
_computing_data_reduction SAINT
_computing_molecular_graphics 'ORTEPIII (Farrugia, 2012), Mercury (Macrae et al., 2008)'
_computing_publication_material 'SHELXL-97, PLATON (Spek, 2009)'
_computing_structure_refinement 'SHELXL-97 (Sheldrick, 2008)'
_computing_structure_solution 'SHELXS-97 (Sheldrick, 2008)'
_diffrn_ambient_temperature 200(2)
_diffrn_measured_fraction_theta_full 0.996
_diffrn_measured_fraction_theta_max 0.996
_diffrn_measurement_device_type 'Bruker APEX-II CCD'
_diffrn_measurement_method '\f and \w scans'
_diffrn_radiation_monochromator graphite
_diffrn_radiation_source 'fine-focus sealed tube'
_diffrn_radiation_type MoK\a
_diffrn_radiation_wavelength 0.71073
_diffrn_reflns_av_R_equivalents 0.0269
_diffrn_reflns_av_sigmaI/netI 0.0328
_diffrn_reflns_limit_h_max 14
_diffrn_reflns_limit_h_min -15
_diffrn_reflns_limit_k_max 10
_diffrn_reflns_limit_k_min -12
_diffrn_reflns_limit_l_max 19
_diffrn_reflns_limit_l_min -15
_diffrn_reflns_number 13430
_diffrn_reflns_theta_full 28.33
_diffrn_reflns_theta_max 28.33
_diffrn_reflns_theta_min 1.92
_exptl_absorpt_coefficient_mu 0.102
_exptl_absorpt_correction_T_max 1.0000
_exptl_absorpt_correction_T_min 0.9052
_exptl_absorpt_correction_type numerical
_exptl_absorpt_process_details
;                                                              
SADABS (Bruker, 2008)                                          
;
_exptl_crystal_colour yellow
_exptl_crystal_density_diffrn 1.448
_exptl_crystal_density_method 'not measured'
_exptl_crystal_description platelet
_exptl_crystal_F_000 664
_exptl_crystal_size_max 0.285
_exptl_crystal_size_mid 0.276
_exptl_crystal_size_min 0.231
_refine_diff_density_max 0.226
_refine_diff_density_min -0.232
_refine_diff_density_rms 0.042
_refine_ls_extinction_method none
_refine_ls_goodness_of_fit_ref 1.011
_refine_ls_hydrogen_treatment mixed
_refine_ls_matrix_type full
_refine_ls_number_parameters 225
_refine_ls_number_reflns 3650
_refine_ls_number_restraints 0
_refine_ls_restrained_S_all 1.011
_refine_ls_R_factor_all 0.0743
_refine_ls_R_factor_gt 0.0421
_refine_ls_shift/su_max 0.000
_refine_ls_shift/su_mean 0.000
_refine_ls_structure_factor_coef Fsqd
_refine_ls_weighting_details 'calc w=1/[\s^2^(Fo^2^)+(0.0484P)^2^+0.2894P] where P=(Fo^2^+2Fc^2^)/3'
_refine_ls_weighting_scheme calc
_refine_ls_wR_factor_gt 0.0928
_refine_ls_wR_factor_ref 0.1049
_reflns_number_gt 2495
_reflns_number_total 3650
_reflns_threshold_expression >2sigma(I)
_cod_data_source_file suppl_ncrs-2014-8191_suppl.cif
_cod_data_source_block I
_cod_depositor_comments
;
The following automatic conversions were performed:

data item '_symmetry_cell_setting' value 'Monoclinic' was changed to
'monoclinic' in accordance with the built-in table derived from the
CIF Core dictionary named 'cif_core.dic' version 2.4.5 last updated
on 2014-11-21.

Automatic conversion script
Id: cif_fix_values 8738 2021-04-28 16:35:53Z antanas 
;
_cod_original_sg_symbol_Hall ' 	-P 2ybc'
_cod_original_sg_symbol_H-M 'P2(1)/c  '
_cod_database_code 8106872

loop_
_symmetry_equiv_pos_as_xyz
'x, y, z'
'-x, y+1/2, -z+1/2'
'-x, -y, -z'
'x, -y-1/2, z-1/2'

loop_
_atom_site_label
_atom_site_type_symbol
_atom_site_fract_x
_atom_site_fract_y
_atom_site_fract_z
_atom_site_U_iso_or_equiv
_atom_site_adp_type
_atom_site_occupancy
_atom_site_symmetry_multiplicity
_atom_site_calc_flag
_atom_site_refinement_flags
_atom_site_disorder_assembly
_atom_site_disorder_group
O1 O 0.10512(15) 0.33905(12) -0.08162(8) 0.0617(4) Uani 1 1 d . . .
O2 O 0.42821(11) 0.60921(11) 0.11715(7) 0.0418(3) Uani 1 1 d . . .
N1 N 0.15660(12) 0.52502(12) 0.02337(9) 0.0313(3) Uani 1 1 d . . .
H71 H 0.1851(15) 0.5419(17) 0.0855(13) 0.040(5) Uiso 1 1 d . . .
N2 N 0.27688(11) 0.77110(12) 0.10795(8) 0.0290(3) Uani 1 1 d . . .
H72 H 0.2559(16) 0.8378(17) 0.1403(12) 0.040(5) Uiso 1 1 d . . .
N21 N 0.16764(14) 0.06142(14) 0.15014(10) 0.0424(3) Uani 1 1 d . . .
N22 N 0.21428(12) 0.35085(13) 0.17620(9) 0.0347(3) Uani 1 1 d . . .
N31 N 0.56198(14) 0.63286(17) 0.42008(10) 0.0500(4) Uani 1 1 d . . .
N32 N 0.39090(12) 0.82685(12) 0.30189(8) 0.0309(3) Uani 1 1 d . . .
C1 C 0.13821(15) 0.38758(15) 0.00044(10) 0.0331(3) Uani 1 1 d . . .
C2 C 0.37976(13) 0.69374(14) 0.15649(10) 0.0288(3) Uani 1 1 d . . .
C11 C 0.15588(13) 0.63896(14) -0.03825(10) 0.0281(3) Uani 1 1 d . . .
C12 C 0.09559(14) 0.63378(16) -0.13910(10) 0.0322(3) Uani 1 1 d . . .
H12 H 0.0538 0.5502 -0.1690 0.039 Uiso 1 1 calc R . .
C13 C 0.09672(15) 0.75062(17) -0.19562(11) 0.0365(4) Uani 1 1 d . . .
H13 H 0.0553 0.7469 -0.2643 0.044 Uiso 1 1 calc R . .
C14 C 0.15738(16) 0.87213(16) -0.15318(11) 0.0387(4) Uani 1 1 d . . .
H14 H 0.1575 0.9518 -0.1925 0.046 Uiso 1 1 calc R . .
C15 C 0.21814(14) 0.87837(15) -0.05327(10) 0.0334(3) Uani 1 1 d . . .
H15 H 0.2606 0.9621 -0.0242 0.040 Uiso 1 1 calc R . .
C16 C 0.21721(13) 0.76289(14) 0.00464(10) 0.0274(3) Uani 1 1 d . . .
C21 C 0.16380(13) 0.29367(15) 0.08769(10) 0.0298(3) Uani 1 1 d . . .
C22 C 0.13888(16) 0.15097(15) 0.07512(12) 0.0372(4) Uani 1 1 d . . .
H22 H 0.1000 0.1155 0.0109 0.045 Uiso 1 1 calc R . .
C23 C 0.21786(16) 0.11927(16) 0.23801(12) 0.0415(4) Uani 1 1 d . . .
H23 H 0.2396 0.0600 0.2938 0.050 Uiso 1 1 calc R . .
C24 C 0.23957(16) 0.26206(16) 0.25125(12) 0.0400(4) Uani 1 1 d . . .
H24 H 0.2735 0.2981 0.3158 0.048 Uiso 1 1 calc R . .
C31 C 0.42995(13) 0.71496(14) 0.26476(10) 0.0276(3) Uani 1 1 d . . .
C32 C 0.51427(15) 0.61909(17) 0.32297(11) 0.0384(4) Uani 1 1 d . . .
H32 H 0.5392 0.5409 0.2932 0.046 Uiso 1 1 calc R . .
C33 C 0.52216(16) 0.74420(19) 0.45612(11) 0.0452(4) Uani 1 1 d . . .
H33 H 0.5529 0.7583 0.5248 0.054 Uiso 1 1 calc R . .
C34 C 0.43811(15) 0.84042(16) 0.39838(10) 0.0356(3) Uani 1 1 d . . .
H34 H 0.4132 0.9185 0.4283 0.043 Uiso 1 1 calc R . .

loop_
_atom_site_aniso_label
_atom_site_aniso_U_11
_atom_site_aniso_U_22
_atom_site_aniso_U_33
_atom_site_aniso_U_23
_atom_site_aniso_U_13
_atom_site_aniso_U_12
O1 0.1145(12) 0.0353(6) 0.0302(6) -0.0084(5) 0.0184(7) -0.0067(7)
O2 0.0465(7) 0.0475(7) 0.0308(6) -0.0011(5) 0.0123(5) 0.0171(5)
N1 0.0427(7) 0.0273(6) 0.0209(6) -0.0016(5) 0.0070(6) -0.0027(5)
N2 0.0360(7) 0.0250(6) 0.0229(6) -0.0026(5) 0.0060(5) 0.0043(5)
N21 0.0533(8) 0.0306(7) 0.0490(8) 0.0032(6) 0.0248(7) 0.0014(6)
N22 0.0419(7) 0.0314(7) 0.0291(7) 0.0002(5) 0.0099(6) 0.0010(5)
N31 0.0457(8) 0.0706(10) 0.0301(7) 0.0120(7) 0.0081(6) 0.0190(7)
N32 0.0351(7) 0.0304(6) 0.0250(6) -0.0001(5) 0.0077(5) -0.0029(5)
C1 0.0415(8) 0.0301(8) 0.0263(8) -0.0044(6) 0.0098(6) 0.0001(6)
C2 0.0325(8) 0.0273(7) 0.0259(7) 0.0023(6) 0.0090(6) 0.0008(6)
C11 0.0310(7) 0.0290(7) 0.0232(7) 0.0012(5) 0.0079(6) 0.0049(6)
C12 0.0327(8) 0.0354(8) 0.0249(7) -0.0039(6) 0.0050(6) 0.0023(6)
C13 0.0382(8) 0.0447(9) 0.0215(7) 0.0041(6) 0.0035(6) 0.0093(7)
C14 0.0455(9) 0.0366(8) 0.0321(8) 0.0114(6) 0.0109(7) 0.0098(7)
C15 0.0386(8) 0.0265(7) 0.0316(8) 0.0023(6) 0.0076(7) 0.0036(6)
C16 0.0291(7) 0.0278(7) 0.0225(7) 0.0003(5) 0.0051(6) 0.0053(6)
C21 0.0327(8) 0.0269(7) 0.0307(7) -0.0027(6) 0.0119(6) 0.0017(6)
C22 0.0448(9) 0.0298(8) 0.0386(9) -0.0042(6) 0.0161(7) -0.0001(7)
C23 0.0523(10) 0.0359(9) 0.0423(9) 0.0085(7) 0.0240(8) 0.0073(8)
C24 0.0517(10) 0.0368(9) 0.0302(8) 0.0019(6) 0.0123(7) 0.0049(7)
C31 0.0265(7) 0.0301(7) 0.0255(7) 0.0032(6) 0.0081(6) -0.0011(6)
C32 0.0380(8) 0.0454(9) 0.0309(8) 0.0051(7) 0.0104(7) 0.0111(7)
C33 0.0410(9) 0.0676(12) 0.0232(8) 0.0035(7) 0.0061(7) 0.0035(8)
C34 0.0394(8) 0.0400(9) 0.0265(8) -0.0033(6) 0.0103(7) -0.0061(7)

loop_
_atom_type_symbol
_atom_type_description
_atom_type_scat_dispersion_real
_atom_type_scat_dispersion_imag
_atom_type_scat_source
C C 0.0033 0.0016 'International Tables Vol C Tables 4.2.6.8 and 6.1.1.4'
H H 0.0000 0.0000 'International Tables Vol C Tables 4.2.6.8 and 6.1.1.4'
N N 0.0061 0.0033 'International Tables Vol C Tables 4.2.6.8 and 6.1.1.4'
O O 0.0106 0.0060 'International Tables Vol C Tables 4.2.6.8 and 6.1.1.4'

loop_
_geom_angle_atom_site_label_1
_geom_angle_atom_site_label_2
_geom_angle_atom_site_label_3
_geom_angle
_geom_angle_site_symmetry_1
_geom_angle_site_symmetry_3
C1 N1 C11 128.44(12) . .
C1 N1 H71 114.2(11) . .
C11 N1 H71 116.4(11) . .
C2 N2 C16 122.31(12) . .
C2 N2 H72 117.1(11) . .
C16 N2 H72 119.7(11) . .
C23 N21 C22 115.49(14) . .
C24 N22 C21 115.92(13) . .
C33 N31 C32 115.38(14) . .
C34 N32 C31 115.97(13) . .
O1 C1 N1 125.57(14) . .
O1 C1 C21 120.99(13) . .
N1 C1 C21 113.43(12) . .
O2 C2 N2 123.69(13) . .
O2 C2 C31 121.01(13) . .
N2 C2 C31 115.27(12) . .
C12 C11 C16 119.31(13) . .
C12 C11 N1 122.77(13) . .
C16 C11 N1 117.91(12) . .
C13 C12 C11 119.92(14) . .
C13 C12 H12 120.0 . .
C11 C12 H12 120.0 . .
C14 C13 C12 120.58(14) . .
C14 C13 H13 119.7 . .
C12 C13 H13 119.7 . .
C13 C14 C15 120.07(14) . .
C13 C14 H14 120.0 . .
C15 C14 H14 120.0 . .
C14 C15 C16 120.21(14) . .
C14 C15 H15 119.9 . .
C16 C15 H15 119.9 . .
C15 C16 C11 119.91(12) . .
C15 C16 N2 120.03(12) . .
C11 C16 N2 120.05(12) . .
N22 C21 C22 121.80(13) . .
N22 C21 C1 118.24(12) . .
C22 C21 C1 119.93(13) . .
N21 C22 C21 122.27(14) . .
N21 C22 H22 118.9 . .
C21 C22 H22 118.9 . .
N21 C23 C24 122.53(15) . .
N21 C23 H23 118.7 . .
C24 C23 H23 118.7 . .
N22 C24 C23 121.93(15) . .
N22 C24 H24 119.0 . .
C23 C24 H24 119.0 . .
N32 C31 C32 122.03(13) . .
N32 C31 C2 118.45(12) . .
C32 C31 C2 119.52(13) . .
N31 C32 C31 122.01(15) . .
N31 C32 H32 119.0 . .
C31 C32 H32 119.0 . .
N31 C33 C34 122.89(15) . .
N31 C33 H33 118.6 . .
C34 C33 H33 118.6 . .
N32 C34 C33 121.72(15) . .
N32 C34 H34 119.1 . .
C33 C34 H34 119.1 . .

loop_
_geom_bond_atom_site_label_1
_geom_bond_atom_site_label_2
_geom_bond_distance
_geom_bond_site_symmetry_2
O1 C1 1.2158(17) .
O2 C2 1.2194(16) .
N1 C1 1.3459(18) .
N1 C11 1.4047(17) .
N1 H71 0.867(17) .
N2 C2 1.3524(18) .
N2 C16 1.4267(17) .
N2 H72 0.870(17) .
N21 C23 1.330(2) .
N21 C22 1.335(2) .
N22 C24 1.3328(19) .
N22 C21 1.3351(18) .
N31 C33 1.326(2) .
N31 C32 1.338(2) .
N32 C34 1.3294(18) .
N32 C31 1.3340(18) .
C1 C21 1.499(2) .
C2 C31 1.4974(19) .
C11 C12 1.3943(19) .
C11 C16 1.4001(19) .
C12 C13 1.385(2) .
C12 H12 0.9500 .
C13 C14 1.376(2) .
C13 H13 0.9500 .
C14 C15 1.383(2) .
C14 H14 0.9500 .
C15 C16 1.3862(19) .
C15 H15 0.9500 .
C21 C22 1.384(2) .
C22 H22 0.9500 .
C23 C24 1.380(2) .
C23 H23 0.9500 .
C24 H24 0.9500 .
C31 C32 1.380(2) .
C32 H32 0.9500 .
C33 C34 1.378(2) .
C33 H33 0.9500 .
C34 H34 0.9500 .

loop_
_geom_hbond_atom_site_label_D
_geom_hbond_atom_site_label_H
_geom_hbond_atom_site_label_A
_geom_hbond_distance_DH
_geom_hbond_distance_HA
_geom_hbond_distance_DA
_geom_hbond_angle_DHA
_geom_hbond_site_symmetry_A
N1 H71 N22 0.867(17) 2.203(16) 2.6710(17) 113.6(13) .
N2 H72 N21 0.870(17) 2.371(17) 3.1656(18) 152.0(14) 1_565
C13 H13 O1 0.95 2.51 3.3753(19) 151.0 2_554
C15 H15 N31 0.95 2.62 3.534(2) 161.0 2_655
C33 H33 O2 0.95 2.58 3.205(2) 123.3 4_576

loop_
_geom_torsion_atom_site_label_1
_geom_torsion_atom_site_label_2
_geom_torsion_atom_site_label_3
_geom_torsion_atom_site_label_4
_geom_torsion
_geom_torsion_site_symmetry_1
_geom_torsion_site_symmetry_2
_geom_torsion_site_symmetry_3
_geom_torsion_site_symmetry_4
C11 N1 C1 O1 -7.6(3) . . . .
C11 N1 C1 C21 171.83(13) . . . .
C16 N2 C2 O2 -1.6(2) . . . .
C16 N2 C2 C31 -179.77(12) . . . .
C1 N1 C11 C12 21.9(2) . . . .
C1 N1 C11 C16 -158.99(15) . . . .
C16 C11 C12 C13 -0.1(2) . . . .
N1 C11 C12 C13 178.99(14) . . . .
C11 C12 C13 C14 0.3(2) . . . .
C12 C13 C14 C15 0.1(2) . . . .
C13 C14 C15 C16 -0.6(2) . . . .
C14 C15 C16 C11 0.8(2) . . . .
C14 C15 C16 N2 -178.19(14) . . . .
C12 C11 C16 C15 -0.4(2) . . . .
N1 C11 C16 C15 -179.54(13) . . . .
C12 C11 C16 N2 178.55(13) . . . .
N1 C11 C16 N2 -0.58(19) . . . .
C2 N2 C16 C15 -113.98(15) . . . .
C2 N2 C16 C11 67.05(18) . . . .
C24 N22 C21 C22 0.3(2) . . . .
C24 N22 C21 C1 -177.58(14) . . . .
O1 C1 C21 N22 172.05(16) . . . .
N1 C1 C21 N22 -7.4(2) . . . .
O1 C1 C21 C22 -5.9(2) . . . .
N1 C1 C21 C22 174.63(14) . . . .
C23 N21 C22 C21 2.2(2) . . . .
N22 C21 C22 N21 -2.4(2) . . . .
C1 C21 C22 N21 175.49(14) . . . .
C22 N21 C23 C24 -0.3(2) . . . .
C21 N22 C24 C23 1.6(2) . . . .
N21 C23 C24 N22 -1.7(3) . . . .
C34 N32 C31 C32 0.0(2) . . . .
C34 N32 C31 C2 179.82(12) . . . .
O2 C2 C31 N32 166.69(13) . . . .
N2 C2 C31 N32 -15.11(19) . . . .
O2 C2 C31 C32 -13.5(2) . . . .
N2 C2 C31 C32 164.73(13) . . . .
C33 N31 C32 C31 0.3(2) . . . .
N32 C31 C32 N31 -0.1(2) . . . .
C2 C31 C32 N31 -179.94(14) . . . .
C32 N31 C33 C34 -0.4(3) . . . .
C31 N32 C34 C33 -0.1(2) . . . .
N31 C33 C34 N32 0.3(3) . . . .
